data_1570024
loop_
_publ_author_name
'Barsukova, Marina'
'Sapianik, Aleksandr'
'Guillerm, Vincent'
'Shkurenko, Aleksander'
'Shaikh, Aslam C.'
'Parvatkar, Prakash'
'Bhatt, Prashant M.'
'Bonneau, Mickaele'
'Alhaji, Abdulhadi'
'Shekhah, Osama'
'Balestra, Salvador R. G.'
'Semino, Rocio'
'Maurin, Guillaume'
'Eddaoudi, Mohamed'

_publ_section_title
;
 Face-directed assembly of tailored isoreticular MOFs using centring
 structure-directing agents
;
_journal_name_full 'Nature Synthesis'
_journal_page_first 1
_journal_paper_doi 10.1038/s44160-023-00401-8
_journal_year 2023
_chemical_formula_moiety 'In3 O (H2 O)0.93 (C9 H3 O6)2 (C26 H18 N4)0.33 Br0.74, 0.26(Br 1-), 0.5(H2 O)'
_chemical_formula_sum 'C26.67 H14.86 Br In3 N1.33 O14.43'
_chemical_formula_weight 1009.17
_space_group_crystal_system cubic
_space_group_IT_number 229
_space_group_name_Hall '-I 4 2 3'
_space_group_name_H-M_alt 'I m -3 m'
_atom_sites_solution_hydrogens geom
_atom_sites_solution_primary direct
_atom_sites_solution_secondary difmap
_audit_creation_method SHELXL-2018/3
_cell_angle_alpha 90
_cell_angle_beta 90
_cell_angle_gamma 90
_cell_formula_units_Z 24
_cell_length_a 33.8796(13)
_cell_length_b 33.8796(13)
_cell_length_c 33.8796(13)
_cell_measurement_reflns_used 8617
_cell_measurement_temperature 100.0(1)
_cell_measurement_theta_max 66.57
_cell_measurement_theta_min 2.61
_cell_volume 38888(3)
_computing_cell_refinement 'SAINT V8.38A (Bruker, 2018)'
_computing_data_collection 'APEX3 v2018.7-2 (Bruker AXS Inc., 2018)'
_computing_data_reduction 'SAINT V8.38A (Bruker, 2018)'
_computing_molecular_graphics 'DIAMOND (Crystal Impact GbR, 2009'
_computing_publication_material 'PublCIF. Westrip, S. P. (2010). J. Appl. Cryst. 43, 920-925.'
_computing_structure_refinement 'SHELXL-2018/3 (Sheldrick, 2018)'
_computing_structure_solution 'SHELXS  (Sheldrick, 2008)'
_diffrn_ambient_temperature 100.0(1)
_diffrn_detector_area_resol_mean 8.3
_diffrn_measured_fraction_theta_full 0.998
_diffrn_measured_fraction_theta_max 0.998
_diffrn_measurement_device_type 'Bruker X8 PROSPECTOR APEX2 CCD'
_diffrn_measurement_method '\f and \w scans'
_diffrn_radiation_monochromator mirrors
_diffrn_radiation_type CuK\a
_diffrn_radiation_wavelength 1.54178
_diffrn_reflns_av_R_equivalents 0.0349
_diffrn_reflns_av_unetI/netI 0.0103
_diffrn_reflns_Laue_measured_fraction_full 0.998
_diffrn_reflns_Laue_measured_fraction_max 0.998
_diffrn_reflns_limit_h_max 40
_diffrn_reflns_limit_h_min -39
_diffrn_reflns_limit_k_max 39
_diffrn_reflns_limit_k_min -40
_diffrn_reflns_limit_l_max 35
_diffrn_reflns_limit_l_min -35
_diffrn_reflns_number 97333
_diffrn_reflns_point_group_measured_fraction_full 0.998
_diffrn_reflns_point_group_measured_fraction_max 0.998
_diffrn_reflns_theta_full 66.566
_diffrn_reflns_theta_max 66.566
_diffrn_reflns_theta_min 4.521
_diffrn_source 'Incoatec I\ms'
_exptl_absorpt_coefficient_mu 9.493
_exptl_absorpt_correction_T_max 0.1489
_exptl_absorpt_correction_T_min 0.0531
_exptl_absorpt_correction_type multi-scan
_exptl_absorpt_process_details
;
SADABS-2016/2 (Bruker,2016/2) was used for absorption correction.
wR2(int) was 0.0611 before and 0.0521 after correction.
The Ratio of minimum to maximum transmission is 0.3566.
The \l/2 correction factor is Not present.
;
_exptl_crystal_colour colorless
_exptl_crystal_density_diffrn 1.034
_exptl_crystal_description 'rhombic dodecahedron'
_exptl_crystal_F_000 11559
_exptl_crystal_size_max 0.040
_exptl_crystal_size_mid 0.030
_exptl_crystal_size_min 0.030
_refine_diff_density_max 0.640
_refine_diff_density_min -0.387
_refine_diff_density_rms 0.062
_refine_ls_extinction_coef .
_refine_ls_extinction_method none
_refine_ls_goodness_of_fit_ref 1.012
_refine_ls_hydrogen_treatment constr
_refine_ls_matrix_type full
_refine_ls_number_parameters 168
_refine_ls_number_reflns 3258
_refine_ls_number_restraints 15
_refine_ls_restrained_S_all 1.014
_refine_ls_R_factor_all 0.0209
_refine_ls_R_factor_gt 0.0202
_refine_ls_shift/su_max 0.001
_refine_ls_shift/su_mean 0.000
_refine_ls_structure_factor_coef Fsqd
_refine_ls_weighting_details 'w=1/[\s^2^(Fo^2^)+(0.0439P)^2^+24.0936P] where P=(Fo^2^+2Fc^2^)/3'
_refine_ls_weighting_scheme calc
_refine_ls_wR_factor_gt 0.0584
_refine_ls_wR_factor_ref 0.0591
_reflns_Friedel_coverage 0.000
_reflns_Friedel_fraction_full .
_reflns_Friedel_fraction_max .
_reflns_number_gt 3111
_reflns_number_total 3258
_reflns_threshold_expression 'I > 2\s(I)'
_cod_data_source_file 44160_2023_401_MOESM4_ESM.cif
_cod_data_source_block In-sod-ZMOF-103
_cod_original_cell_volume 38888(4)
_cod_database_code 1570024
_shelx_shelxl_version_number 2018/3
_shelx_space_group_comment
;
The symmetry employed for this shelxl refinement is uniquely defined
by the following loop, which should always be used as a source of
symmetry information in preference to the above space-group names.
They are only intended as comments.
;
_shelx_estimated_absorpt_t_min 0.703
_shelx_estimated_absorpt_t_max 0.764
_platon_squeeze_void_probe_radius 1.20

loop_
_space_group_symop_operation_xyz
'x, y, z'
'-x, -y, z'
'-x, y, -z'
'x, -y, -z'
'z, x, y'
'z, -x, -y'
'-z, -x, y'
'-z, x, -y'
'y, z, x'
'-y, z, -x'
'y, -z, -x'
'-y, -z, x'
'y, x, -z'
'-y, -x, -z'
'y, -x, z'
'-y, x, z'
'x, z, -y'
'-x, z, y'
'-x, -z, -y'
'x, -z, y'
'z, y, -x'
'z, -y, x'
'-z, y, x'
'-z, -y, -x'
'x+1/2, y+1/2, z+1/2'
'-x+1/2, -y+1/2, z+1/2'
'-x+1/2, y+1/2, -z+1/2'
'x+1/2, -y+1/2, -z+1/2'
'z+1/2, x+1/2, y+1/2'
'z+1/2, -x+1/2, -y+1/2'
'-z+1/2, -x+1/2, y+1/2'
'-z+1/2, x+1/2, -y+1/2'
'y+1/2, z+1/2, x+1/2'
'-y+1/2, z+1/2, -x+1/2'
'y+1/2, -z+1/2, -x+1/2'
'-y+1/2, -z+1/2, x+1/2'
'y+1/2, x+1/2, -z+1/2'
'-y+1/2, -x+1/2, -z+1/2'
'y+1/2, -x+1/2, z+1/2'
'-y+1/2, x+1/2, z+1/2'
'x+1/2, z+1/2, -y+1/2'
'-x+1/2, z+1/2, y+1/2'
'-x+1/2, -z+1/2, -y+1/2'
'x+1/2, -z+1/2, y+1/2'
'z+1/2, y+1/2, -x+1/2'
'z+1/2, -y+1/2, x+1/2'
'-z+1/2, y+1/2, x+1/2'
'-z+1/2, -y+1/2, -x+1/2'
'-x, -y, -z'
'x, y, -z'
'x, -y, z'
'-x, y, z'
'-z, -x, -y'
'-z, x, y'
'z, x, -y'
'z, -x, y'
'-y, -z, -x'
'y, -z, x'
'-y, z, x'
'y, z, -x'
'-y, -x, z'
'y, x, z'
'-y, x, -z'
'y, -x, -z'
'-x, -z, y'
'x, -z, -y'
'x, z, y'
'-x, z, -y'
'-z, -y, x'
'-z, y, -x'
'z, -y, -x'
'z, y, x'
'-x+1/2, -y+1/2, -z+1/2'
'x+1/2, y+1/2, -z+1/2'
'x+1/2, -y+1/2, z+1/2'
'-x+1/2, y+1/2, z+1/2'
'-z+1/2, -x+1/2, -y+1/2'
'-z+1/2, x+1/2, y+1/2'
'z+1/2, x+1/2, -y+1/2'
'z+1/2, -x+1/2, y+1/2'
'-y+1/2, -z+1/2, -x+1/2'
'y+1/2, -z+1/2, x+1/2'
'-y+1/2, z+1/2, x+1/2'
'y+1/2, z+1/2, -x+1/2'
'-y+1/2, -x+1/2, z+1/2'
'y+1/2, x+1/2, z+1/2'
'-y+1/2, x+1/2, -z+1/2'
'y+1/2, -x+1/2, -z+1/2'
'-x+1/2, -z+1/2, y+1/2'
'x+1/2, -z+1/2, -y+1/2'
'x+1/2, z+1/2, y+1/2'
'-x+1/2, z+1/2, -y+1/2'
'-z+1/2, -y+1/2, x+1/2'
'-z+1/2, y+1/2, -x+1/2'
'z+1/2, -y+1/2, -x+1/2'
'z+1/2, y+1/2, x+1/2'

loop_
_atom_site_label
_atom_site_type_symbol
_atom_site_fract_x
_atom_site_fract_y
_atom_site_fract_z
_atom_site_U_iso_or_equiv
_atom_site_adp_type
_atom_site_occupancy
_atom_site_site_symmetry_order
_atom_site_calc_flag
_atom_site_refinement_flags_posn
_atom_site_refinement_flags_adp
_atom_site_refinement_flags_occupancy
_atom_site_disorder_assembly
_atom_site_disorder_group
In1 In 0.05314(2) 0.66476(2) 0.33524(2) 0.02665(7) Uani 1 2 d S T P . .
In2 In 0.000000 0.60165(2) 0.39835(2) 0.02643(8) Uani 1 4 d S T P . .
O1U3 O 0.000000 0.64434(5) 0.35566(5) 0.0288(5) Uani 1 4 d S T P . .
Br1 Br 0.11950(4) 0.69370(4) 0.30630(4) 0.0418(4) Uani 0.3333 2 d S T P A 3
O1W O 0.000000 0.55801(10) 0.44199(10) 0.0542(9) Uani 0.928(2) 4 d S T P A 1
Br2 Br 0.000000 0.54654(17) 0.45346(17) 0.0542(9) Uani 0.072(2) 4 d S T P A 2
O1A O 0.07873(4) 0.67303(4) 0.39444(3) 0.0337(3) Uani 1 1 d . . . . .
O2A' O 0.0374(3) 0.6374(3) 0.4349(4) 0.039(2) Uani 0.33 1 d . . P A 2
O3A O 0.15815(4) 0.77426(3) 0.46687(3) 0.0313(2) Uani 1 1 d . . . . .
C1A C 0.07178(7) 0.66021(7) 0.500000 0.0326(5) Uani 1 2 d S T P . .
H1A H 0.054408 0.638203 0.499999 0.039 Uiso 1 2 calc R U P . .
C2A C 0.08435(5) 0.67613(5) 0.46438(5) 0.0316(3) Uani 1 1 d . . . . .
C3A C 0.10985(5) 0.70842(5) 0.46418(5) 0.0292(3) Uani 1 1 d . . . . .
H3A H 0.118427 0.719492 0.439890 0.035 Uiso 1 1 calc R U . . .
C4A C 0.12273(7) 0.72440(7) 0.500000 0.0276(5) Uani 1 2 d S T P . .
C5A C 0.06801(5) 0.65874(5) 0.42707(5) 0.0341(4) Uani 1 1 d . . . . .
C6A C 0.14836(7) 0.76043(6) 0.500000 0.0279(5) Uani 1 2 d S T P . .
C1C C 0.21628(7) 0.73339(6) 0.26661(6) 0.0399(6) Uani 1 2 d DS T P . .
H1C H 0.192940 0.722394 0.277606 0.048 Uiso 0.3333 2 calc R U P B 2
C2C C 0.13651(17) 0.6996(2) 0.33590(17) 0.0527(17) Uani 0.3333 1 d D . P A 1
H2C H 0.132985 0.697221 0.363613 0.063 Uiso 0.3333 1 calc R U P A 1
C3C C 0.17214(18) 0.7146(2) 0.32247(16) 0.0543(17) Uani 0.3333 1 d D . P A 1
H3C H 0.192218 0.722168 0.340532 0.065 Uiso 0.3333 1 calc R U P A 1
C4C C 0.17793(11) 0.71839(8) 0.28161(8) 0.0380(8) Uani 0.6667 2 d DS T P . 1
C5C C 0.14579(15) 0.7104(2) 0.25811(16) 0.0488(15) Uani 0.3333 1 d D . P A 1
H5C H 0.147493 0.714506 0.230417 0.059 Uiso 0.3333 1 calc R U P A 1
C6C C 0.11106(16) 0.69653(19) 0.27434(16) 0.0443(13) Uani 0.3333 1 d D . P A 1
H6C H 0.089241 0.692828 0.257128 0.053 Uiso 0.3333 1 calc R U P A 1
N1C N 0.10599(17) 0.68805(12) 0.31195(12) 0.0378(14) Uani 0.6667 2 d DS T P . .
O2W O 0.0481(4) 0.5444(3) 0.500000 0.075(3) Uani 0.25 2 d S T P C 1
O2A O 0.04776(13) 0.62800(13) 0.43041(18) 0.0400(10) Uani 0.67 1 d . . P A 1

loop_
_atom_site_aniso_label
_atom_site_aniso_U_11
_atom_site_aniso_U_22
_atom_site_aniso_U_33
_atom_site_aniso_U_23
_atom_site_aniso_U_13
_atom_site_aniso_U_12
In1 0.02919(10) 0.02538(8) 0.02538(8) -0.00357(5) -0.00054(4) 0.00054(4)
In2 0.02718(12) 0.02605(9) 0.02605(9) -0.00394(8) 0.000 0.000
O1U3 0.0281(11) 0.0291(7) 0.0291(7) -0.0010(9) 0.000 0.000
Br1 0.0319(7) 0.0467(6) 0.0467(6) 0.0023(5) 0.0061(4) -0.0061(4)
O1W 0.0488(15) 0.0569(13) 0.0569(13) 0.0335(18) 0.000 0.000
Br2 0.0488(15) 0.0569(13) 0.0569(13) 0.0335(18) 0.000 0.000
O1A 0.0341(6) 0.0390(6) 0.0279(6) -0.0043(5) -0.0025(5) -0.0047(5)
O2A' 0.043(4) 0.042(5) 0.033(3) -0.010(3) 0.002(3) -0.013(3)
O3A 0.0399(6) 0.0263(6) 0.0276(6) 0.0001(5) 0.0041(5) -0.0055(5)
C1A 0.0315(12) 0.0322(12) 0.0340(13) 0.000 0.000 -0.0061(9)
C2A 0.0313(8) 0.0328(8) 0.0308(9) -0.0009(7) -0.0021(7) -0.0028(7)
C3A 0.0317(8) 0.0289(8) 0.0270(8) 0.0005(6) -0.0002(6) -0.0009(7)
C4A 0.0285(11) 0.0267(11) 0.0277(11) 0.000 0.000 -0.0004(9)
C5A 0.0359(9) 0.0326(8) 0.0340(9) -0.0012(7) -0.0068(7) -0.0030(7)
C6A 0.0285(11) 0.0256(11) 0.0297(12) 0.000 0.000 0.0000(9)
C1C 0.0408(14) 0.0394(8) 0.0394(8) -0.0105(11) 0.0124(8) -0.0124(8)
C2C 0.046(3) 0.079(5) 0.033(3) -0.006(3) 0.006(3) -0.026(3)
C3C 0.039(3) 0.086(5) 0.039(3) -0.010(3) 0.004(2) -0.029(3)
C4C 0.036(2) 0.0390(12) 0.0390(12) -0.0069(15) 0.0085(12) -0.0085(12)
C5C 0.041(3) 0.071(4) 0.034(3) 0.004(3) 0.005(2) -0.019(3)
C6C 0.039(3) 0.064(4) 0.030(3) 0.010(3) -0.004(2) -0.013(3)
N1C 0.036(3) 0.0388(19) 0.0388(19) 0.0039(18) 0.0047(16) -0.0047(16)
O2W 0.100(8) 0.066(6) 0.057(6) 0.000 0.000 0.033(6)
O2A 0.049(2) 0.0316(19) 0.040(2) 0.0041(16) -0.0170(18) -0.0119(15)

loop_
_atom_type_symbol
_atom_type_description
_atom_type_scat_dispersion_real
_atom_type_scat_dispersion_imag
_atom_type_scat_source
C C 0.0181 0.0091 'International Tables Vol C Tables 4.2.6.8 and 6.1.1.4'
H H 0.0000 0.0000 'International Tables Vol C Tables 4.2.6.8 and 6.1.1.4'
Br Br -0.6763 1.2805 'International Tables Vol C Tables 4.2.6.8 and 6.1.1.4'
In In 0.0822 5.0449 'International Tables Vol C Tables 4.2.6.8 and 6.1.1.4'
N N 0.0311 0.0180 'International Tables Vol C Tables 4.2.6.8 and 6.1.1.4'
O O 0.0492 0.0322 'International Tables Vol C Tables 4.2.6.8 and 6.1.1.4'

loop_
_geom_angle_atom_site_label_1
_geom_angle_atom_site_label_2
_geom_angle_atom_site_label_3
_geom_angle
_geom_angle_site_symmetry_1
_geom_angle_site_symmetry_3
O1U3 In1 N1C 176.60(18) . 66_566
O1U3 In1 N1C 176.60(18) . .
N1C In1 N1C 0.0(4) 66_566 .
O1U3 In1 O3A 90.69(5) . 78_554
N1C In1 O3A 87.02(12) 66_566 78_554
N1C In1 O3A 87.02(12) . 78_554
O1U3 In1 O3A 90.69(5) . 48_565
N1C In1 O3A 87.02(12) 66_566 48_565
N1C In1 O3A 87.02(12) . 48_565
O3A In1 O3A 95.59(6) 78_554 48_565
O1U3 In1 O1A 94.66(5) . 66_566
N1C In1 O1A 87.64(12) 66_566 66_566
N1C In1 O1A 87.64(12) . 66_566
O3A In1 O1A 84.76(5) 78_554 66_566
O3A In1 O1A 174.63(4) 48_565 66_566
O1U3 In1 O1A 94.66(5) . .
N1C In1 O1A 87.64(12) 66_566 .
N1C In1 O1A 87.64(12) . .
O3A In1 O1A 174.63(4) 78_554 .
O3A In1 O1A 84.76(5) 48_565 .
O1A In1 O1A 94.39(7) 66_566 .
O1U3 In1 Br1 176.87(7) . .
N1C In1 Br1 0.3(2) 66_566 .
N1C In1 Br1 0.3(2) . .
O3A In1 Br1 87.20(4) 78_554 .
O3A In1 Br1 87.20(4) 48_565 .
O1A In1 Br1 87.46(4) 66_566 .
O1A In1 Br1 87.46(4) . .
O1U3 In2 O1W 180.00(6) . .
O1U3 In2 O2A 93.65(15) . .
O1W In2 O2A 86.35(15) . .
O1U3 In2 O2A 93.66(15) . 19_566
O1W In2 O2A 86.34(15) . 19_566
O2A In2 O2A 172.7(3) . 19_566
O1U3 In2 O2A 93.66(15) . 66_566
O1W In2 O2A 86.34(15) . 66_566
O2A In2 O2A 81.5(2) . 66_566
O2A In2 O2A 98.0(2) 19_566 66_566
O1U3 In2 O2A 93.66(15) . 52
O1W In2 O2A 86.34(15) . 52
O2A In2 O2A 98.0(2) . 52
O2A In2 O2A 81.5(2) 19_566 52
O2A In2 O2A 172.7(3) 66_566 52
O1U3 In2 O2A' 90.5(3) . .
O1U3 In2 O2A' 90.5(3) . 19_566
O1W In2 O2A' 89.5(3) . 19_566
O2A In2 O2A' 166.4(3) . 19_566
O2A In2 O2A' 13.3(2) 19_566 19_566
O2A In2 O2A' 85.3(2) 66_566 19_566
O2A In2 O2A' 94.6(2) 52 19_566
O1U3 In2 O2A' 90.5(3) . 52
O1W In2 O2A' 89.5(3) . 52
O2A In2 O2A' 85.3(2) . 52
O2A In2 O2A' 94.6(2) 19_566 52
O2A In2 O2A' 166.4(3) 66_566 52
O2A In2 O2A' 13.3(2) 52 52
O2A' In2 O2A' 72.4(4) . 52
O2A' In2 O2A' 107.6(4) 19_566 52
O1U3 In2 O2A' 90.5(3) . 66_566
O1W In2 O2A' 89.5(3) . 66_566
O2A In2 O2A' 94.6(2) . 66_566
O2A In2 O2A' 85.3(2) 19_566 66_566
O2A In2 O2A' 13.3(2) 66_566 66_566
O2A In2 O2A' 166.4(3) 52 66_566
O2A' In2 O2A' 107.6(4) . 66_566
O2A' In2 O2A' 72.4(4) 19_566 66_566
O2A' In2 O2A' 179.0(7) 52 66_566
O1U3 In2 Br2 180.00(6) . .
O2A' In2 Br2 89.5(3) . .
O2A' In2 Br2 89.5(3) 19_566 .
O2A' In2 Br2 89.5(3) 52 .
O2A' In2 Br2 89.5(3) 66_566 .
In2 O1U3 In1 118.52(5) . 52
In2 O1U3 In1 118.53(5) . .
In1 O1U3 In1 122.95(11) 52 .
C5A O1A In1 129.51(11) . .
C5A O2A' In2 132.2(8) . .
C6A O3A In1 130.86(12) . 84_455
C2A C1A C2A 120.7(2) . 50_556
C2A C1A H1A 119.6 . .
C2A C1A H1A 119.6 50_556 .
C1A C2A C3A 119.92(16) . .
C1A C2A C5A 117.82(16) . .
C3A C2A C5A 122.19(15) . .
C2A C3A C4A 119.54(16) . .
C2A C3A H3A 120.2 . .
C4A C3A H3A 120.2 . .
C3A C4A C3A 120.4(2) . 50_556
C3A C4A C6A 119.75(11) . .
C3A C4A C6A 119.75(11) 50_556 .
O2A C5A O1A 123.8(3) . .
O1A C5A O2A' 128.8(6) . .
O2A C5A C2A 116.9(3) . .
O1A C5A C2A 118.81(15) . .
O2A' C5A C2A 110.1(6) . .
O3A C6A O3A 125.8(2) 50_556 .
O3A C6A C4A 117.10(10) 50_556 .
O3A C6A C4A 117.09(10) . .
C1C C1C C1C 119.981(11) 48_565 37_455
C1C C1C C4C 119.90(4) 48_565 66_566
C1C C1C C4C 119.90(4) 37_455 66_566
C1C C1C C4C 119.90(4) 48_565 .
C1C C1C C4C 119.90(4) 37_455 .
C4C C1C C4C 0.0(4) 66_566 .
C1C C1C H1C 120.0 48_565 .
C1C C1C H1C 120.0 37_455 .
N1C C2C C3C 124.5(6) . .
N1C C2C H2C 117.7 . .
C3C C2C H2C 117.7 . .
C2C C3C C4C 118.6(5) . .
C2C C3C H3C 120.7 . .
C4C C3C H3C 120.7 . .
C4C C4C C5C 0(10) 66_566 .
C4C C4C C5C 0(10) 66_566 66_566
C5C C4C C5C 66.5(6) . 66_566
C4C C4C C3C 0(10) 66_566 66_566
C5C C4C C3C 75.4(4) . 66_566
C5C C4C C3C 116.2(4) 66_566 66_566
C4C C4C C3C 0(10) 66_566 .
C5C C4C C3C 116.2(4) . .
C5C C4C C3C 75.4(4) 66_566 .
C3C C4C C3C 78.5(6) 66_566 .
C4C C4C C1C 0(10) 66_566 .
C5C C4C C1C 124.2(3) . .
C5C C4C C1C 124.2(3) 66_566 .
C3C C4C C1C 119.4(3) 66_566 .
C3C C4C C1C 119.4(3) . .
C4C C5C C6C 120.7(5) . .
C4C C5C H5C 119.7 . .
C6C C5C H5C 119.7 . .
C4C C5C H3C 108.6(5) . 78_554
C6C C5C H3C 117.7(5) . 78_554
H5C C5C H3C 37.7 . 78_554
N1C C6C C5C 124.8(6) . .
N1C C6C H6C 117.6 . .
C5C C6C H6C 117.6 . .
N1C N1C C6C 122(10) 66_566 66_566
N1C N1C C6C 58(10) 66_566 .
C6C N1C C6C 64.0(7) 66_566 .
N1C N1C C2C 128(10) 66_566 .
C6C N1C C2C 75.8(5) 66_566 .
C6C N1C C2C 114.3(5) . .
N1C N1C C2C 52(3) 66_566 66_566
C6C N1C C2C 114.3(5) 66_566 66_566
C6C N1C C2C 75.8(5) . 66_566
C2C N1C C2C 76.7(7) . 66_566
N1C N1C In1 90(2) 66_566 .
C6C N1C In1 123.6(4) 66_566 .
C6C N1C In1 123.6(4) . .
C2C N1C In1 121.7(4) . .
C2C N1C In1 121.7(4) 66_566 .
C5A O2A In2 135.6(4) . .

loop_
_geom_bond_atom_site_label_1
_geom_bond_atom_site_label_2
_geom_bond_distance
_geom_bond_site_symmetry_2
In1 O1U3 2.0490(11) .
In1 N1C 2.110(5) 66_566
In1 N1C 2.110(5) .
In1 O3A 2.1857(11) 78_554
In1 O3A 2.1857(11) 48_565
In1 O1A 2.2031(11) 66_566
In1 O1A 2.2031(11) .
In1 Br1 2.6416(14) .
In2 O1U3 2.046(2) .
In2 O1W 2.091(5) .
In2 O2A 2.144(6) .
In2 O2A 2.144(6) 19_566
In2 O2A 2.144(6) 66_566
In2 O2A 2.144(6) 52
In2 O2A' 2.147(12) .
In2 O2A' 2.147(12) 19_566
In2 O2A' 2.147(12) 52
In2 O2A' 2.147(12) 66_566
In2 Br2 2.640(8) .
O1A C5A 1.260(2) .
O2A' C5A 1.290(11) .
O3A C6A 1.2609(15) .
C1A C2A 1.389(2) .
C1A C2A 1.389(2) 50_556
C1A H1A 0.9500 .
C2A C3A 1.394(2) .
C2A C5A 1.500(2) .
C3A C4A 1.399(2) .
C3A H3A 0.9500 .
C4A C6A 1.498(3) .
C5A O2A 1.252(5) .
C1C C1C 1.393(2) 48_565
C1C C1C 1.393(2) 37_455
C1C C4C 1.485(4) 66_566
C1C C4C 1.485(4) .
C1C H1C 0.9500 .
C2C N1C 1.372(6) .
C2C C3C 1.386(6) .
C2C H2C 0.9500 .
C3C C4C 1.404(6) .
C3C H3C 0.9500 .
C4C C4C 0.000000(12) 66_566
C4C C5C 1.376(6) .
C4C C5C 1.376(6) 66_566
C5C C6C 1.381(6) .
C5C H5C 0.9500 .
C6C N1C 1.317(6) .
C6C H6C 0.9500 .
N1C N1C 0.000(8) 66_566

loop_
_geom_torsion_atom_site_label_1
_geom_torsion_atom_site_label_2
_geom_torsion_atom_site_label_3
_geom_torsion_atom_site_label_4
_geom_torsion
_geom_torsion_site_symmetry_1
_geom_torsion_site_symmetry_2
_geom_torsion_site_symmetry_3
_geom_torsion_site_symmetry_4
C2A C1A C2A C3A 0.0(4) 50_556 . . .
C2A C1A C2A C5A -176.99(15) 50_556 . . .
C1A C2A C3A C4A 0.3(3) . . . .
C5A C2A C3A C4A 177.18(17) . . . .
C2A C3A C4A C3A -0.7(3) . . . 50_556
C2A C3A C4A C6A -176.68(18) . . . .
In1 O1A C5A O2A 22.3(3) . . . .
In1 O1A C5A O2A' -5.1(5) . . . .
In1 O1A C5A C2A -165.88(11) . . . .
In2 O2A' C5A O1A 20.8(10) . . . .
In2 O2A' C5A C2A -177.0(6) . . . .
C1A C2A C5A O2A -8.3(3) . . . .
C3A C2A C5A O2A 174.8(3) . . . .
C1A C2A C5A O1A 179.30(18) . . . .
C3A C2A C5A O1A 2.4(3) . . . .
C1A C2A C5A O2A' 15.1(5) . . . .
C3A C2A C5A O2A' -161.8(5) . . . .
In1 O3A C6A O3A -37.7(3) 84_455 . . 50_556
In1 O3A C6A C4A 142.15(15) 84_455 . . .
C3A C4A C6A O3A 177.96(18) . . . 50_556
C3A C4A C6A O3A 1.9(3) 50_556 . . 50_556
C3A C4A C6A O3A -1.9(3) . . . .
C3A C4A C6A O3A -177.96(18) 50_556 . . .
N1C C2C C3C C4C 0.0(12) . . . .
C2C C3C C4C C4C 0.00(12) . . . 66_566
C2C C3C C4C C5C 6.3(9) . . . .
C2C C3C C4C C5C 60.3(7) . . . 66_566
C2C C3C C4C C3C -61.0(9) . . . 66_566
C2C C3C C4C C1C -178.4(6) . . . .
C1C C1C C4C C4C 0.00(13) 48_565 . . 66_566
C1C C1C C4C C4C 0.00(6) 37_455 . . 66_566
C1C C1C C4C C5C 128.8(5) 48_565 . . .
C1C C1C C4C C5C -45.8(6) 37_455 . . .
C4C C1C C4C C5C 0(3) 66_566 . . .
C1C C1C C4C C5C 45.8(6) 48_565 . . 66_566
C1C C1C C4C C5C -128.8(5) 37_455 . . 66_566
C4C C1C C4C C5C 0(22) 66_566 . . 66_566
C1C C1C C4C C3C -139.3(5) 48_565 . . 66_566
C1C C1C C4C C3C 46.1(6) 37_455 . . 66_566
C4C C1C C4C C3C 0(31) 66_566 . . 66_566
C1C C1C C4C C3C -46.1(6) 48_565 . . .
C1C C1C C4C C3C 139.3(5) 37_455 . . .
C4C C1C C4C C3C 0(50) 66_566 . . .
C4C C4C C5C C6C 0.000(18) 66_566 . . .
C5C C4C C5C C6C -63.5(7) 66_566 . . .
C3C C4C C5C C6C 64.2(7) 66_566 . . .
C3C C4C C5C C6C -4.9(9) . . . .
C1C C4C C5C C6C -179.9(5) . . . .
C4C C5C C6C N1C -3.4(11) . . . .
C5C C6C N1C N1C -112.0(8) . . . 66_566
C5C C6C N1C C6C 68.0(8) . . . 66_566
C5C C6C N1C C2C 9.4(10) . . . .
C5C C6C N1C C2C -58.6(7) . . . 66_566
C5C C6C N1C In1 -177.5(5) . . . .
C3C C2C N1C N1C 59.8(9) . . . 66_566
C3C C2C N1C C6C -59.9(8) . . . 66_566
C3C C2C N1C C6C -7.6(11) . . . .
C3C C2C N1C C2C 59.8(10) . . . 66_566
C3C C2C N1C In1 179.1(6) . . . .
O1A C5A O2A In2 -37.1(5) . . . .
C2A C5A O2A In2 150.9(3) . . . .

loop_
_platon_squeeze_void_nr
_platon_squeeze_void_average_x
_platon_squeeze_void_average_y
_platon_squeeze_void_average_z
_platon_squeeze_void_volume
_platon_squeeze_void_count_electrons
_platon_squeeze_void_content
1 0.000 0.000 0.000 10521 3522 ' '
2 0.500 0.000 0.250 95 0 ' '
3 0.250 0.000 0.500 95 0 ' '
4 0.750 0.000 0.500 95 0 ' '
5 0.500 0.000 0.750 95 0 ' '
6 0.500 0.500 0.500 10521 3522 ' '
7 0.500 0.250 0.000 95 0 ' '
8 0.000 0.250 0.500 95 0 ' '
9 0.250 0.500 0.000 95 0 ' '
10 0.750 0.500 0.000 95 0 ' '
11 0.000 0.500 0.250 95 0 ' '
12 0.000 0.500 0.750 95 0 ' '
13 0.500 0.750 0.000 95 0 ' '
14 0.000 0.750 0.500 95 0 ' '
